data_4336864
loop_
_publ_author_name
'Frederick G. Baddour'
'Stephanie R. Fiedler'
'Matthew P. Shores'
'Jeffrey W. Bacon'
'James A. Golen'
'Arnold L. Rheingold'
'Linda H. Doerrer'

_publ_section_title
;
 Pt...Pt vs Pt...S Contacts Between Pt-Containing Heterobimetallic Lantern
 Complexes
;
_journal_name_full 'Inorganic Chemistry'
_journal_page_first 13562
_journal_page_last 13575
_journal_paper_doi 10.1021/ic402075y
_journal_volume 52
_journal_year 2013
_chemical_formula_moiety 'C13 H18 Co N2 O4 Pt S4'
_chemical_formula_sum 'C13 H18 Co N2 O4 Pt S4'
_chemical_formula_weight 648.55
_chemical_name_systematic
; 
 ? 
;
_space_group_IT_number 2
_symmetry_cell_setting triclinic
_symmetry_space_group_name_Hall '-P 1'
_symmetry_space_group_name_H-M 'P -1'
_atom_sites_solution_hydrogens geom
_atom_sites_solution_primary direct
_atom_sites_solution_secondary difmap
_audit_creation_method SHELXL-97
_cell_angle_alpha 81.564(2)
_cell_angle_beta 76.2150(10)
_cell_angle_gamma 73.124(2)
_cell_formula_units_Z 2
_cell_length_a 8.8985(8)
_cell_length_b 10.6574(10)
_cell_length_c 11.0795(9)
_cell_measurement_reflns_used 3597
_cell_measurement_temperature 100(2)
_cell_measurement_theta_max 26.36
_cell_measurement_theta_min 2.44
_cell_volume 973.11(15)
_computing_cell_refinement 'Bruker SAINT'
_computing_data_collection 'Bruker APEX2'
_computing_data_reduction 'Bruker SAINT'
_computing_molecular_graphics 'Bruker SHELXTL'
_computing_publication_material 'Bruker SHELXTL'
_computing_structure_refinement 'SHELXL-97 (Sheldrick, 2008)'
_computing_structure_solution 'SHELXS-97 (Sheldrick, 2008)'
_diffrn_ambient_temperature 100(2)
_diffrn_measured_fraction_theta_full 0.998
_diffrn_measured_fraction_theta_max 0.998
_diffrn_measurement_device_type 'Bruker APEX-II CCD'
_diffrn_measurement_method '\f and \w scans'
_diffrn_radiation_monochromator graphite
_diffrn_radiation_source 'fine-focus sealed tube'
_diffrn_radiation_type MoK\a
_diffrn_radiation_wavelength 0.71073
_diffrn_reflns_av_R_equivalents 0.0218
_diffrn_reflns_av_sigmaI/netI 0.0194
_diffrn_reflns_limit_h_max 11
_diffrn_reflns_limit_h_min -11
_diffrn_reflns_limit_k_max 13
_diffrn_reflns_limit_k_min -13
_diffrn_reflns_limit_l_max 13
_diffrn_reflns_limit_l_min -13
_diffrn_reflns_number 14506
_diffrn_reflns_theta_full 25.00
_diffrn_reflns_theta_max 26.36
_diffrn_reflns_theta_min 2.64
_exptl_absorpt_coefficient_mu 8.482
_exptl_absorpt_correction_T_max 0.3627
_exptl_absorpt_correction_T_min 0.2165
_exptl_absorpt_correction_type multi-scan
_exptl_absorpt_process_details sadabs
_exptl_crystal_colour purple
_exptl_crystal_density_diffrn 2.213
_exptl_crystal_description block
_exptl_crystal_F_000 622
_exptl_crystal_size_max 0.26
_exptl_crystal_size_mid 0.20
_exptl_crystal_size_min 0.15
_refine_diff_density_max 0.622
_refine_diff_density_min -0.941
_refine_diff_density_rms 0.090
_refine_ls_extinction_method none
_refine_ls_goodness_of_fit_ref 1.062
_refine_ls_hydrogen_treatment mixed
_refine_ls_matrix_type full
_refine_ls_number_parameters 236
_refine_ls_number_reflns 3971
_refine_ls_number_restraints 2
_refine_ls_restrained_S_all 1.061
_refine_ls_R_factor_all 0.0153
_refine_ls_R_factor_gt 0.0145
_refine_ls_shift/su_max 0.004
_refine_ls_shift/su_mean 0.000
_refine_ls_structure_factor_coef Fsqd
_refine_ls_weighting_details 'calc w=1/[\s^2^(Fo^2^)+(0.0154P)^2^+0.9997P] where P=(Fo^2^+2Fc^2^)/3'
_refine_ls_weighting_scheme calc
_refine_ls_wR_factor_gt 0.0353
_refine_ls_wR_factor_ref 0.0355
_reflns_number_gt 3861
_reflns_number_total 3971
_reflns_threshold_expression >2sigma(I)
_cod_data_source_file ic402075y_si_002_07.cif
_cod_data_source_block lhd305_Compound7_PtMSAc4
_cod_database_code 4336864

loop_
_symmetry_equiv_pos_as_xyz
'x, y, z'
'-x, -y, -z'

loop_
_atom_site_label
_atom_site_type_symbol
_atom_site_fract_x
_atom_site_fract_y
_atom_site_fract_z
_atom_site_U_iso_or_equiv
_atom_site_adp_type
_atom_site_occupancy
_atom_site_symmetry_multiplicity
_atom_site_calc_flag
_atom_site_refinement_flags
Pt1 Pt 0.583424(10) 0.647046(9) 0.886088(8) 0.00981(4) Uani 1 1 d .
Co1 Co 0.68570(4) 0.72137(3) 0.65003(3) 0.01017(7) Uani 1 1 d .
S4 S 0.64810(8) 0.82375(6) 0.94271(6) 0.01537(13) Uani 1 1 d .
S2 S 0.32567(7) 0.77566(6) 0.87319(6) 0.01461(13) Uani 1 1 d .
S3 S 0.52588(7) 0.46828(6) 0.82665(6) 0.01405(12) Uani 1 1 d .
S1 S 0.83771(7) 0.51684(6) 0.90224(6) 0.01359(12) Uani 1 1 d .
O1 O 0.9156(2) 0.65105(17) 0.68764(15) 0.0145(4) Uani 1 1 d .
O3 O 0.6919(2) 0.53571(17) 0.60764(16) 0.0151(4) Uani 1 1 d .
N1 N 0.7727(2) 0.7729(2) 0.46427(19) 0.0127(4) Uani 1 1 d .
O4 O 0.6666(2) 0.90462(17) 0.70423(16) 0.0153(4) Uani 1 1 d .
O2 O 0.44566(19) 0.78361(17) 0.63113(15) 0.0139(4) Uani 1 1 d .
C2 C 1.1386(3) 0.5089(3) 0.7639(2) 0.0167(5) Uani 1 1 d .
H2A H 1.1558 0.4282 0.8199 0.025 Uiso 1 1 calc R
H2B H 1.1853 0.5717 0.7881 0.025 Uiso 1 1 calc R
H2C H 1.1900 0.4879 0.6780 0.025 Uiso 1 1 calc R
N2 N 0.9532(3) 0.8462(2) 0.0843(2) 0.0208(5) Uani 1 1 d D
H2NB H 0.886(3) 0.864(3) 0.036(3) 0.025 Uiso 1 1 d D
H2NA H 1.046(3) 0.796(3) 0.057(3) 0.025 Uiso 1 1 d D
C1 C 0.9617(3) 0.5684(2) 0.7724(2) 0.0125(5) Uani 1 1 d .
C11 C 0.8942(3) 0.8214(2) 0.2075(2) 0.0131(5) Uani 1 1 d .
C4 C 0.1622(3) 0.8679(3) 0.6831(2) 0.0180(5) Uani 1 1 d .
H4A H 0.0867 0.9111 0.7544 0.027 Uiso 1 1 calc R
H4B H 0.1227 0.7989 0.6620 0.027 Uiso 1 1 calc R
H4C H 0.1719 0.9330 0.6114 0.027 Uiso 1 1 calc R
C13 C 0.6770(3) 0.8444(2) 0.3867(2) 0.0127(5) Uani 1 1 d .
H13 H 0.5663 0.8794 0.4210 0.015 Uiso 1 1 calc R
C10 C 0.9944(3) 0.7501(2) 0.2886(2) 0.0127(5) Uani 1 1 d .
H10 H 1.1065 0.7176 0.2577 0.015 Uiso 1 1 calc R
C3 C 0.3241(3) 0.8078(2) 0.7164(2) 0.0130(5) Uani 1 1 d .
C12 C 0.7309(3) 0.8695(2) 0.2610(2) 0.0134(5) Uani 1 1 d .
H12 H 0.6579 0.9192 0.2105 0.016 Uiso 1 1 calc R
C9 C 0.9300(3) 0.7275(2) 0.4127(2) 0.0138(5) Uani 1 1 d .
H9 H 1.0000 0.6772 0.4653 0.017 Uiso 1 1 calc R
C7 C 0.6762(3) 0.9263(2) 0.8091(2) 0.0143(5) Uani 1 1 d .
C5 C 0.6158(3) 0.4593(2) 0.6706(2) 0.0142(5) Uani 1 1 d .
C8 C 0.7133(3) 1.0516(3) 0.8237(3) 0.0190(5) Uani 1 1 d .
H8A H 0.7481 1.0436 0.9027 0.029 Uiso 1 1 calc R
H8B H 0.6168 1.1252 0.8236 0.029 Uiso 1 1 calc R
H8C H 0.7990 1.0678 0.7544 0.029 Uiso 1 1 calc R
C6 C 0.5961(3) 0.3499(3) 0.6095(3) 0.0200(6) Uani 1 1 d .
H6A H 0.5293 0.3010 0.6699 0.030 Uiso 1 1 calc R
H6B H 0.7017 0.2903 0.5801 0.030 Uiso 1 1 calc R
H6C H 0.5444 0.3869 0.5386 0.030 Uiso 1 1 calc R

loop_
_atom_site_aniso_label
_atom_site_aniso_U_11
_atom_site_aniso_U_22
_atom_site_aniso_U_33
_atom_site_aniso_U_23
_atom_site_aniso_U_13
_atom_site_aniso_U_12
Pt1 0.00865(5) 0.01224(6) 0.00799(5) -0.00069(3) -0.00070(3) -0.00285(4)
Co1 0.00911(15) 0.01269(17) 0.00851(15) -0.00089(12) -0.00136(12) -0.00296(13)
S4 0.0180(3) 0.0170(3) 0.0125(3) -0.0038(2) -0.0030(2) -0.0056(3)
S2 0.0099(3) 0.0183(3) 0.0131(3) -0.0021(2) 0.0003(2) -0.0017(2)
S3 0.0131(3) 0.0151(3) 0.0150(3) 0.0006(2) -0.0026(2) -0.0064(2)
S1 0.0114(3) 0.0161(3) 0.0127(3) 0.0010(2) -0.0035(2) -0.0029(2)
O1 0.0120(8) 0.0183(9) 0.0132(8) 0.0007(7) -0.0037(7) -0.0043(7)
O3 0.0167(9) 0.0154(9) 0.0135(8) -0.0021(7) -0.0020(7) -0.0053(7)
N1 0.0123(10) 0.0141(11) 0.0119(10) -0.0016(8) -0.0017(8) -0.0042(8)
O4 0.0186(9) 0.0143(9) 0.0133(9) -0.0016(7) -0.0042(7) -0.0039(7)
O2 0.0101(8) 0.0185(9) 0.0128(8) -0.0024(7) -0.0012(6) -0.0037(7)
C2 0.0110(12) 0.0190(14) 0.0202(13) -0.0006(10) -0.0043(10) -0.0038(10)
N2 0.0124(11) 0.0318(14) 0.0131(11) 0.0027(9) -0.0006(9) -0.0021(10)
C1 0.0114(11) 0.0145(12) 0.0134(12) -0.0036(9) -0.0039(9) -0.0039(10)
C11 0.0146(12) 0.0128(12) 0.0129(12) -0.0014(9) -0.0016(9) -0.0058(10)
C4 0.0107(12) 0.0194(14) 0.0238(14) -0.0009(11) -0.0052(10) -0.0027(10)
C13 0.0091(11) 0.0121(12) 0.0168(12) -0.0030(9) -0.0010(9) -0.0031(9)
C10 0.0082(11) 0.0162(13) 0.0140(12) -0.0032(9) 0.0002(9) -0.0047(10)
C3 0.0127(12) 0.0099(12) 0.0174(12) -0.0019(9) -0.0037(9) -0.0036(10)
C12 0.0116(11) 0.0137(12) 0.0149(12) 0.0003(9) -0.0048(9) -0.0022(10)
C9 0.0123(12) 0.0149(12) 0.0141(12) -0.0012(10) -0.0055(9) -0.0014(10)
C7 0.0084(11) 0.0148(13) 0.0177(13) -0.0021(10) -0.0024(9) 0.0000(10)
C5 0.0108(12) 0.0135(12) 0.0174(12) -0.0018(10) -0.0074(10) 0.0019(10)
C8 0.0194(13) 0.0171(14) 0.0215(13) -0.0036(11) -0.0051(10) -0.0047(11)
C6 0.0252(14) 0.0168(14) 0.0219(14) -0.0022(11) -0.0117(11) -0.0056(11)

loop_
_atom_type_symbol
_atom_type_description
_atom_type_scat_dispersion_real
_atom_type_scat_dispersion_imag
_atom_type_scat_source
C C 0.0033 0.0016 'International Tables Vol C Tables 4.2.6.8 and 6.1.1.4'
H H 0.0000 0.0000 'International Tables Vol C Tables 4.2.6.8 and 6.1.1.4'
N N 0.0061 0.0033 'International Tables Vol C Tables 4.2.6.8 and 6.1.1.4'
O O 0.0106 0.0060 'International Tables Vol C Tables 4.2.6.8 and 6.1.1.4'
S S 0.1246 0.1234 'International Tables Vol C Tables 4.2.6.8 and 6.1.1.4'
Co Co 0.3494 0.9721 'International Tables Vol C Tables 4.2.6.8 and 6.1.1.4'
Pt Pt -1.7033 8.3905 'International Tables Vol C Tables 4.2.6.8 and 6.1.1.4'

loop_
_geom_angle_atom_site_label_1
_geom_angle_atom_site_label_2
_geom_angle_atom_site_label_3
_geom_angle
S1 Pt1 S4 89.03(2)
S1 Pt1 S3 89.69(2)
S4 Pt1 S3 178.46(2)
S1 Pt1 S2 178.90(2)
S4 Pt1 S2 91.36(2)
S3 Pt1 S2 89.93(2)
S1 Pt1 Co1 91.612(17)
S4 Pt1 Co1 88.767(18)
S3 Pt1 Co1 90.401(17)
S2 Pt1 Co1 89.418(17)
N1 Co1 O4 93.06(8)
N1 Co1 O3 90.90(7)
O4 Co1 O3 175.69(7)
N1 Co1 O1 92.59(7)
O4 Co1 O1 90.46(7)
O3 Co1 O1 91.05(7)
N1 Co1 O2 93.40(7)
O4 Co1 O2 90.13(7)
O3 Co1 O2 87.94(7)
O1 Co1 O2 173.95(6)
N1 Co1 Pt1 177.81(6)
O4 Co1 Pt1 88.49(5)
O3 Co1 Pt1 87.60(5)
O1 Co1 Pt1 85.86(5)
O2 Co1 Pt1 88.14(5)
C7 S4 Pt1 106.23(9)
C3 S2 Pt1 106.02(8)
C5 S3 Pt1 105.28(9)
C1 S1 Pt1 104.12(8)
C1 O1 Co1 128.49(15)
C5 O3 Co1 127.20(17)
C13 N1 C9 116.5(2)
C13 N1 Co1 122.99(16)
C9 N1 Co1 120.38(16)
C7 O4 Co1 125.25(16)
C3 O2 Co1 127.02(16)
C1 C2 H2A 109.5
C1 C2 H2B 109.5
H2A C2 H2B 109.5
C1 C2 H2C 109.5
H2A C2 H2C 109.5
H2B C2 H2C 109.5
C11 N2 H2NB 117(2)
C11 N2 H2NA 114(2)
H2NB N2 H2NA 116(3)
O1 C1 C2 118.8(2)
O1 C1 S1 125.06(18)
C2 C1 S1 116.08(18)
N2 C11 C10 121.6(2)
N2 C11 C12 121.8(2)
C10 C11 C12 116.6(2)
C3 C4 H4A 109.5
C3 C4 H4B 109.5
H4A C4 H4B 109.5
C3 C4 H4C 109.5
H4A C4 H4C 109.5
H4B C4 H4C 109.5
N1 C13 C12 123.6(2)
N1 C13 H13 118.2
C12 C13 H13 118.2
C9 C10 C11 119.7(2)
C9 C10 H10 120.1
C11 C10 H10 120.1
O2 C3 C4 119.1(2)
O2 C3 S2 124.65(19)
C4 C3 S2 116.27(18)
C13 C12 C11 119.8(2)
C13 C12 H12 120.1
C11 C12 H12 120.1
N1 C9 C10 123.7(2)
N1 C9 H9 118.1
C10 C9 H9 118.1
O4 C7 C8 119.0(2)
O4 C7 S4 125.0(2)
C8 C7 S4 115.98(19)
O3 C5 C6 119.2(2)
O3 C5 S3 125.1(2)
C6 C5 S3 115.66(19)
C7 C8 H8A 109.5
C7 C8 H8B 109.5
H8A C8 H8B 109.5
C7 C8 H8C 109.5
H8A C8 H8C 109.5
H8B C8 H8C 109.5
C5 C6 H6A 109.5
C5 C6 H6B 109.5
H6A C6 H6B 109.5
C5 C6 H6C 109.5
H6A C6 H6C 109.5
H6B C6 H6C 109.5

loop_
_geom_bond_atom_site_label_1
_geom_bond_atom_site_label_2
_geom_bond_distance
Pt1 S1 2.3184(6)
Pt1 S4 2.3279(7)
Pt1 S3 2.3283(7)
Pt1 S2 2.3310(6)
Pt1 Co1 2.6405(4)
Co1 N1 2.072(2)
Co1 O4 2.0752(18)
Co1 O3 2.0822(18)
Co1 O1 2.0843(17)
Co1 O2 2.0967(17)
S4 C7 1.720(3)
S2 C3 1.723(3)
S3 C5 1.727(3)
S1 C1 1.718(2)
O1 C1 1.248(3)
O3 C5 1.239(3)
N1 C13 1.350(3)
N1 C9 1.352(3)
O4 C7 1.244(3)
O2 C3 1.245(3)
C2 C1 1.502(3)
C2 H2A 0.9800
C2 H2B 0.9800
C2 H2C 0.9800
N2 C11 1.357(3)
N2 H2NB 0.863(18)
N2 H2NA 0.857(18)
C11 C10 1.403(3)
C11 C12 1.404(3)
C4 C3 1.507(3)
C4 H4A 0.9800
C4 H4B 0.9800
C4 H4C 0.9800
C13 C12 1.374(3)
C13 H13 0.9500
C10 C9 1.373(3)
C10 H10 0.9500
C12 H12 0.9500
C9 H9 0.9500
C7 C8 1.504(4)
C5 C6 1.502(4)
C8 H8A 0.9800
C8 H8B 0.9800
C8 H8C 0.9800
C6 H6A 0.9800
C6 H6B 0.9800
C6 H6C 0.9800

loop_
_geom_hbond_atom_site_label_D
_geom_hbond_atom_site_label_H
_geom_hbond_atom_site_label_A
_geom_hbond_distance_DH
_geom_hbond_distance_HA
_geom_hbond_distance_DA
_geom_hbond_angle_DHA
_geom_hbond_site_symmetry_A
N2 H2NB S4 0.863(18) 2.72(2) 3.522(2) 155(3) 1_554
N2 H2NA S2 0.857(18) 2.79(2) 3.521(2) 144(3) 1_654
N2 H2NA S1 0.857(18) 3.19(3) 3.773(3) 128(2) 2_766
C9 H9 O1 0.95 2.40 3.018(3) 122.6 .
C13 H13 O2 0.95 2.52 3.097(3) 119.1 .

loop_
_geom_torsion_atom_site_label_1
_geom_torsion_atom_site_label_2
_geom_torsion_atom_site_label_3
_geom_torsion_atom_site_label_4
_geom_torsion
S1 Pt1 Co1 N1 28.4(15)
S4 Pt1 Co1 N1 117.4(15)
S3 Pt1 Co1 N1 -61.3(15)
S2 Pt1 Co1 N1 -151.3(15)
S1 Pt1 Co1 O4 -106.85(5)
S4 Pt1 Co1 O4 -17.85(5)
S3 Pt1 Co1 O4 163.45(5)
S2 Pt1 Co1 O4 73.52(5)
S1 Pt1 Co1 O3 74.95(5)
S4 Pt1 Co1 O3 163.95(5)
S3 Pt1 Co1 O3 -14.75(5)
S2 Pt1 Co1 O3 -104.67(5)
S1 Pt1 Co1 O1 -16.28(5)
S4 Pt1 Co1 O1 72.72(5)
S3 Pt1 Co1 O1 -105.98(5)
S2 Pt1 Co1 O1 164.09(5)
S1 Pt1 Co1 O2 162.97(5)
S4 Pt1 Co1 O2 -108.03(5)
S3 Pt1 Co1 O2 73.27(5)
S2 Pt1 Co1 O2 -16.66(5)
S1 Pt1 S4 C7 106.31(9)
S3 Pt1 S4 C7 72.1(8)
S2 Pt1 S4 C7 -74.71(9)
Co1 Pt1 S4 C7 14.67(9)
S1 Pt1 S2 C3 -142.8(11)
S4 Pt1 S2 C3 106.05(9)
S3 Pt1 S2 C3 -73.10(9)
Co1 Pt1 S2 C3 17.30(9)
S1 Pt1 S3 C5 -79.66(9)
S4 Pt1 S3 C5 -45.4(8)
S2 Pt1 S3 C5 101.37(9)
Co1 Pt1 S3 C5 11.95(8)
S4 Pt1 S1 C1 -74.04(9)
S3 Pt1 S1 C1 105.09(9)
S2 Pt1 S1 C1 175(13)
Co1 Pt1 S1 C1 14.70(9)
N1 Co1 O1 C1 -156.0(2)
O4 Co1 O1 C1 111.0(2)
O3 Co1 O1 C1 -65.0(2)
O2 Co1 O1 C1 15.4(8)
Pt1 Co1 O1 C1 22.5(2)
N1 Co1 O3 C5 -159.1(2)
O4 Co1 O3 C5 -2.3(10)
O1 Co1 O3 C5 108.3(2)
O2 Co1 O3 C5 -65.7(2)
Pt1 Co1 O3 C5 22.51(19)
O4 Co1 N1 C13 -79.87(19)
O3 Co1 N1 C13 98.43(19)
O1 Co1 N1 C13 -170.47(19)
O2 Co1 N1 C13 10.4(2)
Pt1 Co1 N1 C13 145.0(14)
O4 Co1 N1 C9 104.74(19)
O3 Co1 N1 C9 -76.95(19)
O1 Co1 N1 C9 14.14(19)
O2 Co1 N1 C9 -164.94(19)
Pt1 Co1 N1 C9 -30.4(17)
N1 Co1 O4 C7 -152.03(19)
O3 Co1 O4 C7 51.2(10)
O1 Co1 O4 C7 -59.41(19)
O2 Co1 O4 C7 114.57(19)
Pt1 Co1 O4 C7 26.43(19)
N1 Co1 O2 C3 -162.3(2)
O4 Co1 O2 C3 -69.2(2)
O3 Co1 O2 C3 106.9(2)
O1 Co1 O2 C3 26.4(8)
Pt1 Co1 O2 C3 19.26(19)
Co1 O1 C1 C2 165.54(16)
Co1 O1 C1 S1 -15.3(3)
Pt1 S1 C1 O1 -4.6(2)
Pt1 S1 C1 C2 174.55(17)
C9 N1 C13 C12 1.5(4)
Co1 N1 C13 C12 -174.03(19)
N2 C11 C10 C9 179.8(2)
C12 C11 C10 C9 1.9(4)
Co1 O2 C3 C4 172.31(16)
Co1 O2 C3 S2 -8.4(3)
Pt1 S2 C3 O2 -10.4(2)
Pt1 S2 C3 C4 168.84(17)
N1 C13 C12 C11 -1.1(4)
N2 C11 C12 C13 -178.6(2)
C10 C11 C12 C13 -0.6(4)
C13 N1 C9 C10 -0.2(4)
Co1 N1 C9 C10 175.48(19)
C11 C10 C9 N1 -1.5(4)
Co1 O4 C7 C8 160.48(17)
Co1 O4 C7 S4 -20.3(3)
Pt1 S4 C7 O4 -1.6(2)
Pt1 S4 C7 C8 177.67(16)
Co1 O3 C5 C6 161.56(17)
Co1 O3 C5 S3 -17.8(3)
Pt1 S3 C5 O3 -0.8(2)
Pt1 S3 C5 C6 179.83(16)
